data_8102324
loop_
_publ_author_name
'Rong-Qing Li'
'Pu-Su Zhao'
'Yu-Jia Tao'
'Hong-Yan Wang'

_publ_section_title
;
 Crystal structure of isothiocyanato{2-[1-(2-pyridylmethylimino)ethyl]
 pyrrolato-k3N,N',N''}copper(II) methanol solvate, [Cu(C12H12N3)(NCS)]
 &#x00B7; CH3OH
;
_journal_issue 4
_journal_name_full 'Zeitschrift f\"ur Kristallographie - New Crystal Structures'
_journal_page_first 489
_journal_volume 223
_journal_year 2008
_chemical_formula_moiety 'C13 H12 Cu N4 S, 0.5(C2 H8 O2)'
_chemical_formula_sum 'C14 H16 Cu N4 O S'
_chemical_formula_weight 351.91
_chemical_name_systematic
; 
Isothiocyanato{2-[1-(2-pyridylmethylimino)ethyl]
pyrrolato-<i>\k^3^N,N',N"</i>}copper(II) solvate
;
_space_group_IT_number 2
_symmetry_cell_setting triclinic
_symmetry_space_group_name_Hall '-P 1'
_symmetry_space_group_name_H-M 'P -1'
_atom_sites_solution_hydrogens geom
_atom_sites_solution_primary direct
_atom_sites_solution_secondary difmap
_audit_creation_method SHELXL-97
_cell_angle_alpha 110.968(17)
_cell_angle_beta 93.87(2)
_cell_angle_gamma 109.03(2)
_cell_formula_units_Z 2
_cell_length_a 6.8764(8)
_cell_length_b 10.2360(10)
_cell_length_c 12.4868(13)
_cell_measurement_reflns_used 2649
_cell_measurement_temperature 291(2)
_cell_measurement_theta_max 25.34
_cell_measurement_theta_min 2.11
_cell_volume 758.8(2)
_computing_cell_refinement SMART
_computing_data_collection 'SMART (Bruker, 2000)'
_computing_data_reduction 'SAINT (Bruker, 2000)'
_computing_molecular_graphics SHELXTL
_computing_publication_material SHELXTL
_computing_structure_refinement SHELXTL
_computing_structure_solution 'SHELXTL (Bruker, 2000)'
_diffrn_ambient_temperature 291(2)
_diffrn_measured_fraction_theta_full 0.991
_diffrn_measured_fraction_theta_max 0.991
_diffrn_measurement_device_type 'Bruker Smart Apex CCD'
_diffrn_measurement_method 'phi and omega scans'
_diffrn_radiation_monochromator graphite
_diffrn_radiation_source 'sealed tube'
_diffrn_radiation_type MoK\a
_diffrn_radiation_wavelength 0.71070
_diffrn_reflns_av_R_equivalents 0.0491
_diffrn_reflns_av_sigmaI/netI 0.0652
_diffrn_reflns_limit_h_max 7
_diffrn_reflns_limit_h_min -8
_diffrn_reflns_limit_k_max 12
_diffrn_reflns_limit_k_min -12
_diffrn_reflns_limit_l_max 14
_diffrn_reflns_limit_l_min -15
_diffrn_reflns_number 7232
_diffrn_reflns_theta_full 25.35
_diffrn_reflns_theta_max 25.35
_diffrn_reflns_theta_min 3.16
_exptl_absorpt_coefficient_mu 1.580
_exptl_absorpt_correction_T_max 0.71
_exptl_absorpt_correction_T_min 0.64
_exptl_absorpt_correction_type multi-scan
_exptl_absorpt_process_details 'SADABS; Bruker, 2000'
_exptl_crystal_colour brown
_exptl_crystal_density_diffrn 1.540
_exptl_crystal_density_method 'not measured'
_exptl_crystal_description block
_exptl_crystal_F_000 362
_exptl_crystal_size_max 0.30
_exptl_crystal_size_mid 0.24
_exptl_crystal_size_min 0.22
_refine_diff_density_max 0.332
_refine_diff_density_min -0.444
_refine_diff_density_rms 0.076
_refine_ls_extinction_method none
_refine_ls_goodness_of_fit_ref 1.093
_refine_ls_hydrogen_treatment constr
_refine_ls_matrix_type full
_refine_ls_number_parameters 210
_refine_ls_number_reflns 2760
_refine_ls_number_restraints 0
_refine_ls_restrained_S_all 1.093
_refine_ls_R_factor_all 0.0829
_refine_ls_R_factor_gt 0.0594
_refine_ls_shift/su_max 0.000
_refine_ls_shift/su_mean 0.000
_refine_ls_structure_factor_coef Fsqd
_refine_ls_weighting_details 'calc w=1/[\s^2^(Fo^2^)+(0.05P)^2^+0.99P] where P=(Fo^2^+2Fc^2^)/3'
_refine_ls_weighting_scheme calc
_refine_ls_wR_factor_gt 0.1231
_refine_ls_wR_factor_ref 0.1295
_reflns_number_gt 2136
_reflns_number_total 2760
_reflns_threshold_expression >2sigma(I)
_cod_data_source_file 1267-2357.cff
_cod_data_source_block 2
_cod_depositor_comments
;
The following automatic conversions were performed:
'_symmetry_cell_setting' value 'Triclinic' changed to 'triclinic'
according to '/home/saulius/struct/CIF-dictionaries/cif_core.dic'
dictionary named 'cif_core.dic' version 2.4.1 from 2010-06-29.

Automatic conversion script
Id: cif_fix_enum 1555 2011-01-17 13:19:09Z saulius 
;
_cod_original_sg_symbol_H-M 'P-1   '
_cod_database_code 8102324

loop_
_symmetry_equiv_pos_as_xyz
'x, y, z'
'-x, -y, -z'

loop_
_atom_site_label
_atom_site_type_symbol
_atom_site_fract_x
_atom_site_fract_y
_atom_site_fract_z
_atom_site_U_iso_or_equiv
_atom_site_adp_type
_atom_site_occupancy
_atom_site_symmetry_multiplicity
_atom_site_calc_flag
_atom_site_refinement_flags
_atom_site_disorder_assembly
_atom_site_disorder_group
C1 C 0.4230(7) 0.7410(5) 0.6092(4) 0.0380(11) Uani 1 1 d . . .
H1 H 0.4357 0.8175 0.5833 0.046 Uiso 1 1 calc R . .
C2 C 0.5192(9) 0.7624(7) 0.7165(5) 0.0561(15) Uani 1 1 d . . .
H2 H 0.6059 0.8548 0.7752 0.067 Uiso 1 1 calc R . .
C3 C 0.4655(8) 0.6213(6) 0.7236(5) 0.0503(13) Uani 1 1 d . . .
H3 H 0.5066 0.6007 0.7863 0.060 Uiso 1 1 calc R . .
C4 C 0.3382(7) 0.5210(5) 0.6161(4) 0.0389(11) Uani 1 1 d . . .
C5 C 0.2308(8) 0.3562(6) 0.5605(4) 0.0412(11) Uani 1 1 d . . .
C6 C 0.0119(8) 0.1485(5) 0.3813(4) 0.0427(12) Uani 1 1 d . . .
H6A H -0.1074 0.1069 0.4125 0.051 Uiso 1 1 calc R . .
H6B H 0.1032 0.0929 0.3784 0.051 Uiso 1 1 calc R . .
C7 C -0.0628(7) 0.1345(5) 0.2599(4) 0.0392(11) Uani 1 1 d . . .
C8 C -0.1781(8) -0.0038(6) 0.1666(4) 0.0461(12) Uani 1 1 d . . .
H8 H -0.2132 -0.0930 0.1779 0.055 Uiso 1 1 calc R . .
C9 C -0.2382(8) -0.0077(6) 0.0606(5) 0.0488(13) Uani 1 1 d . . .
H9 H -0.3117 -0.0999 -0.0021 0.059 Uiso 1 1 calc R . .
C10 C -0.1913(8) 0.1241(6) 0.0446(5) 0.0457(12) Uani 1 1 d . . .
H10 H -0.2322 0.1226 -0.0285 0.055 Uiso 1 1 calc R . .
C11 C -0.0838(7) 0.2568(6) 0.1378(4) 0.0423(12) Uani 1 1 d . . .
H11 H -0.0552 0.3463 0.1274 0.051 Uiso 1 1 calc R . .
C12 C 0.2403(8) 0.2593(6) 0.6224(4) 0.0482(13) Uani 1 1 d . . .
H12A H 0.1002 0.1993 0.6226 0.072 Uiso 1 1 calc R . .
H12B H 0.3167 0.3212 0.7017 0.072 Uiso 1 1 calc R . .
H12C H 0.3102 0.1942 0.5832 0.072 Uiso 1 1 calc R . .
C13 C 0.2317(8) 0.7039(6) 0.3022(4) 0.0430(12) Uani 1 1 d . . .
Cu1 Cu 0.14990(10) 0.45252(7) 0.38811(6) 0.0428(2) Uani 1 1 d . . .
N1 N 0.3052(6) 0.5913(4) 0.5449(4) 0.0428(10) Uani 1 1 d . . .
N2 N 0.1235(7) 0.3040(5) 0.4545(4) 0.0474(10) Uani 1 1 d . . .
N3 N -0.0161(7) 0.2645(5) 0.2457(4) 0.0461(10) Uani 1 1 d . . .
N4 N 0.1816(7) 0.5971(5) 0.3191(4) 0.0523(11) Uani 1 1 d . . .
S1 S 0.3047(2) 0.85814(15) 0.27827(12) 0.0476(3) Uani 1 1 d . . .
C14 C 0.155(5) 0.423(4) 0.940(3) 0.060(8) Uani 0.41(4) 1 d P A 1
H14A H 0.0876 0.3656 0.9716 0.090 Uiso 0.41(4) 1 d PR A 1
H14B H 0.0922 0.4802 0.9358 0.090 Uiso 0.41(4) 1 d PR A 1
H14C H 0.1627 0.3691 0.8718 0.090 Uiso 0.41(4) 1 d PR A 1
O1 O 0.365(3) 0.468(2) 0.9946(12) 0.055(6) Uani 0.41(4) 1 d P . 1
H1A H 0.4538 0.4133 0.9971 0.066 Uiso 0.41(4) 1 d PR A 1
C14' C 0.429(2) 0.557(3) 1.0253(13) 0.047(3) Uani 0.59(4) 1 d P . 2
H14D H 0.4372 0.5930 0.9638 0.056 Uiso 0.59(4) 1 d PR A 2
H14E H 0.5673 0.5962 1.0722 0.056 Uiso 0.59(4) 1 d PR A 2
H14F H 0.3395 0.5956 1.0730 0.056 Uiso 0.59(4) 1 d PR A 2
O1' O 0.243(3) 0.4245(15) 0.9595(11) 0.049(5) Uani 0.59(4) 1 d P A 2
H1B H 0.2734 0.3615 0.9043 0.059 Uiso 0.59(4) 1 d PR A 2

loop_
_atom_site_aniso_label
_atom_site_aniso_U_11
_atom_site_aniso_U_22
_atom_site_aniso_U_33
_atom_site_aniso_U_23
_atom_site_aniso_U_13
_atom_site_aniso_U_12
C1 0.041(3) 0.031(2) 0.044(3) 0.015(2) 0.015(2) 0.015(2)
C2 0.051(3) 0.055(3) 0.044(3) 0.010(3) 0.009(3) 0.008(3)
C3 0.046(3) 0.046(3) 0.050(3) 0.013(3) 0.010(2) 0.013(3)
C4 0.031(2) 0.032(3) 0.050(3) 0.009(2) 0.010(2) 0.016(2)
C5 0.040(3) 0.049(3) 0.036(3) 0.019(2) 0.011(2) 0.017(2)
C6 0.041(3) 0.037(3) 0.042(3) 0.011(2) 0.011(2) 0.010(2)
C7 0.038(3) 0.038(3) 0.037(3) 0.012(2) 0.008(2) 0.011(2)
C8 0.050(3) 0.039(3) 0.038(3) 0.015(2) 0.004(2) 0.005(2)
C9 0.047(3) 0.043(3) 0.044(3) 0.009(2) 0.003(2) 0.014(3)
C10 0.040(3) 0.047(3) 0.049(3) 0.016(3) 0.007(2) 0.017(2)
C11 0.037(3) 0.035(3) 0.047(3) 0.011(2) 0.006(2) 0.010(2)
C12 0.041(3) 0.055(3) 0.038(3) 0.013(3) 0.006(2) 0.013(3)
C13 0.048(3) 0.044(3) 0.037(3) 0.015(2) 0.012(2) 0.017(2)
Cu1 0.0435(4) 0.0331(3) 0.0484(4) 0.0119(3) 0.0101(3) 0.0151(3)
N1 0.045(2) 0.035(2) 0.048(2) 0.0117(19) 0.0119(19) 0.0189(19)
N2 0.054(3) 0.035(2) 0.051(3) 0.013(2) 0.013(2) 0.019(2)
N3 0.043(2) 0.032(2) 0.054(3) 0.011(2) 0.011(2) 0.0081(19)
N4 0.061(3) 0.051(3) 0.041(2) 0.017(2) 0.012(2) 0.017(2)
S1 0.0494(8) 0.0419(7) 0.0498(8) 0.0188(6) 0.0160(6) 0.0135(6)
C14 0.051(17) 0.056(12) 0.059(13) 0.017(10) 0.000(13) 0.010(13)
O1 0.059(12) 0.047(17) 0.039(9) 0.005(11) -0.005(8) 0.011(13)
C14' 0.037(6) 0.046(10) 0.035(6) 0.004(6) 0.007(5) 0.003(6)
O1' 0.062(14) 0.036(6) 0.035(8) 0.004(6) 0.015(8) 0.012(9)

loop_
_atom_type_symbol
_atom_type_description
_atom_type_scat_dispersion_real
_atom_type_scat_dispersion_imag
_atom_type_scat_source
C C 0.0033 0.0016 'International Tables Vol C Tables 4.2.6.8 and 6.1.1.4'
H H 0.0000 0.0000 'International Tables Vol C Tables 4.2.6.8 and 6.1.1.4'
Cu Cu 0.3201 1.2651 'International Tables Vol C Tables 4.2.6.8 and 6.1.1.4'
N N 0.0061 0.0033 'International Tables Vol C Tables 4.2.6.8 and 6.1.1.4'
O O 0.0106 0.0060 'International Tables Vol C Tables 4.2.6.8 and 6.1.1.4'
S S 0.1246 0.1234 'International Tables Vol C Tables 4.2.6.8 and 6.1.1.4'

loop_
_geom_angle_atom_site_label_1
_geom_angle_atom_site_label_2
_geom_angle_atom_site_label_3
_geom_angle
_geom_angle_site_symmetry_1
_geom_angle_site_symmetry_3
_geom_angle_publ_flag
C2 C1 N1 110.5(5) . . ?
C2 C1 H1 124.8 . . ?
N1 C1 H1 124.8 . . ?
C1 C2 C3 108.6(5) . . ?
C1 C2 H2 125.7 . . ?
C3 C2 H2 125.7 . . ?
C4 C3 C2 103.9(5) . . ?
C4 C3 H3 128.1 . . ?
C2 C3 H3 128.1 . . ?
C3 C4 N1 112.6(4) . . ?
C3 C4 C5 134.3(5) . . ?
N1 C4 C5 113.1(4) . . ?
N2 C5 C4 114.8(5) . . ?
N2 C5 C12 123.2(5) . . ?
C4 C5 C12 122.0(4) . . ?
N2 C6 C7 108.6(4) . . ?
N2 C6 H6A 110.0 . . ?
C7 C6 H6A 110.0 . . ?
N2 C6 H6B 110.0 . . ?
C7 C6 H6B 110.0 . . ?
H6A C6 H6B 108.3 . . ?
N3 C7 C8 120.6(5) . . ?
N3 C7 C6 116.1(4) . . ?
C8 C7 C6 123.2(4) . . ?
C9 C8 C7 119.9(5) . . ?
C9 C8 H8 120.0 . . ?
C7 C8 H8 120.0 . . ?
C8 C9 C10 120.0(5) . . ?
C8 C9 H9 120.0 . . ?
C10 C9 H9 120.0 . . ?
C11 C10 C9 118.6(5) . . ?
C11 C10 H10 120.7 . . ?
C9 C10 H10 120.7 . . ?
C10 C11 N3 122.8(5) . . ?
C10 C11 H11 118.6 . . ?
N3 C11 H11 118.6 . . ?
C5 C12 H12A 109.5 . . ?
C5 C12 H12B 109.5 . . ?
H12A C12 H12B 109.5 . . ?
C5 C12 H12C 109.5 . . ?
H12A C12 H12C 109.5 . . ?
H12B C12 H12C 109.5 . . ?
N4 C13 S1 179.7(6) . . ?
N4 Cu1 N1 98.22(18) . . ?
N4 Cu1 N2 178.15(19) . . ?
N1 Cu1 N2 82.50(18) . . ?
N4 Cu1 N3 98.47(19) . . ?
N1 Cu1 N3 163.28(18) . . ?
N2 Cu1 N3 80.79(18) . . ?
C1 N1 C4 104.4(4) . . ?
C1 N1 Cu1 141.2(4) . . ?
C4 N1 Cu1 113.6(3) . . ?
C5 N2 C6 125.2(5) . . ?
C5 N2 Cu1 115.5(4) . . ?
C6 N2 Cu1 118.8(3) . . ?
C7 N3 C11 117.9(4) . . ?
C7 N3 Cu1 115.6(3) . . ?
C11 N3 Cu1 126.5(3) . . ?
C13 N4 Cu1 164.3(5) . . ?
O1 C14 H14A 103.2 . . ?
O1 C14 H14B 126.6 . . ?
H14A C14 H14B 109.5 . . ?
O1 C14 H14C 97.5 . . ?
H14A C14 H14C 109.5 . . ?
H14B C14 H14C 109.5 . . ?
O1 C14 H1B 54.2 . . ?
H14A C14 H1B 99.5 . . ?
H14B C14 H1B 148.6 . . ?
H14C C14 H1B 47.1 . . ?
C14 O1 O1 155(3) . 2_667 ?
C14 O1 H1A 132.8 . . ?
O1 O1 H1A 53.5 2_667 . ?
C14 O1 H14D 94.0 . . ?
O1 O1 H14D 68.5 2_667 . ?
H1A O1 H14D 119.4 . . ?
C14 O1 H14F 86.0 . . ?
O1 O1 H14F 102.0 2_667 . ?
H1A O1 H14F 135.6 . . ?
H14D O1 H14F 67.3 . . ?
C14 O1 H1B 54.2 . . ?
O1 O1 H1B 112.0 2_667 . ?
H1A O1 H1B 83.6 . . ?
H14D O1 H1B 105.3 . . ?
H14F O1 H1B 139.6 . . ?
O1' C14' C14' 86(2) . 2_667 ?
O1' C14' H1A 64.4 . . ?
O1' C14' H14D 93.8 . . ?
C14' C14' H14D 95.6 2_667 . ?
H1A C14' H14D 115.3 . . ?
O1' C14' H14E 145.9 . . ?
C14' C14' H14E 66.2 2_667 . ?
H1A C14' H14E 82.5 . . ?
H14D C14' H14E 108.3 . . ?
O1' C14' H14F 87.0 . . ?
C14' C14' H14F 155.6 2_667 . ?
H1A C14' H14F 128.3 . . ?
H14D C14' H14F 108.3 . . ?
H14E C14' H14F 109.2 . . ?
C14' O1' H14A 138.7 . . ?
C14' O1' H14B 104.6 . . ?
H14A O1' H14B 66.4 . . ?
C14' O1' H14C 135.2 . . ?
H14A O1' H14C 80.8 . . ?
H14B O1' H14C 67.5 . . ?
C14' O1' H1B 110.5 . . ?
H14A O1' H1B 108.0 . . ?
H14B O1' H1B 120.8 . . ?
H14C O1' H1B 53.9 . . ?

loop_
_geom_bond_atom_site_label_1
_geom_bond_atom_site_label_2
_geom_bond_distance
_geom_bond_site_symmetry_2
_geom_bond_publ_flag
C1 C2 1.363(7) . ?
C1 N1 1.368(6) . ?
C1 H1 0.9300 . ?
C2 C3 1.406(8) . ?
C2 H2 0.9300 . ?
C3 C4 1.375(7) . ?
C3 H3 0.9300 . ?
C4 N1 1.378(6) . ?
C4 C5 1.468(7) . ?
C5 N2 1.298(6) . ?
C5 C12 1.472(7) . ?
C6 N2 1.423(6) . ?
C6 C7 1.507(7) . ?
C6 H6A 0.9700 . ?
C6 H6B 0.9700 . ?
C7 N3 1.344(6) . ?
C7 C8 1.398(7) . ?
C8 C9 1.342(7) . ?
C8 H8 0.9300 . ?
C9 C10 1.371(7) . ?
C9 H9 0.9300 . ?
C10 C11 1.357(7) . ?
C10 H10 0.9300 . ?
C11 N3 1.361(7) . ?
C11 H11 0.9300 . ?
C12 H12A 0.9600 . ?
C12 H12B 0.9600 . ?
C12 H12C 0.9600 . ?
C13 N4 1.135(6) . ?
C13 S1 1.636(5) . ?
Cu1 N4 1.926(5) . ?
Cu1 N1 1.931(4) . ?
Cu1 N2 1.942(4) . ?
Cu1 N3 2.003(4) . ?
C14 O1 1.40(3) . ?
C14 H14A 0.8500 . ?
C14 H14B 0.8500 . ?
C14 H14C 0.8500 . ?
C14 H1B 1.1973 . ?
O1 H1A 0.9601 . ?
C14' O1' 1.442(18) . ?
C14' H14D 0.9600 . ?
C14' H14E 0.9600 . ?
C14' H14F 0.9600 . ?
O1' H1B 0.8501 . ?
